data_4079376
loop_
_publ_author_name
'Bantreil, Xavier'
'Poater, Albert'
'Urbina-Blanco, C\'esar A.'
'Bidal, Yannick D.'
'Falivene, Laura'
'Randall, Rebecca A. M.'
'Cavallo, Luigi'
'Slawin, Alexandra M. Z.'
'Cazin, Catherine S. J.'

_publ_section_title
;
 Synthesis and Reactivity of Ruthenium Phosphite Indenylidene Complexes
;
_journal_issue 21
_journal_name_full Organometallics
_journal_page_first 7415
_journal_paper_doi 10.1021/om300703p
_journal_volume 31
_journal_year 2012
_chemical_formula_moiety 'C42 H51 Cl2 N2 O3 P Ru'
_chemical_formula_sum 'C42 H51 Cl2 N2 O3 P Ru'
_chemical_formula_weight 834.79
_chemical_name_systematic
; 
 ? 
;
_space_group_IT_number 2
_symmetry_cell_setting triclinic
_symmetry_space_group_name_Hall '-P 1'
_symmetry_space_group_name_H-M 'P -1'
_atom_sites_solution_hydrogens geom
_atom_sites_solution_primary direct
_atom_sites_solution_secondary difmap
_audit_creation_method SHELXL-97
_cell_angle_alpha 75.109(11)
_cell_angle_beta 89.514(16)
_cell_angle_gamma 84.951(13)
_cell_formula_units_Z 4
_cell_length_a 9.318(2)
_cell_length_b 18.306(3)
_cell_length_c 24.300(4)
_cell_measurement_reflns_used 13691
_cell_measurement_temperature 93(2)
_cell_measurement_theta_max 29.3
_cell_measurement_theta_min 1.3
_cell_volume 3989.8(13)
_computing_cell_refinement 'CrystalClear (Rigaku Corp., 2004)'
_computing_data_collection 'CrystalClear (Rigaku Corp., 2004)'
_computing_data_reduction 'CrystalClear (Rigaku Corp., 2004)'
_computing_molecular_graphics 'Bruker SHELXTL'
_computing_publication_material 'Bruker SHELXTL'
_computing_structure_refinement 'SHELXL-97 (Sheldrick, 1997)'
_computing_structure_solution 'SHELXS-97 (Sheldrick, 1990)'
_diffrn_ambient_temperature 93(2)
_diffrn_measured_fraction_theta_full 0.970
_diffrn_measured_fraction_theta_max 0.963
_diffrn_measurement_device_type CCD
_diffrn_measurement_method '\w and \f scans'
_diffrn_radiation_monochromator confocal
_diffrn_radiation_source 'rotating anode'
_diffrn_radiation_type MoK\a
_diffrn_radiation_wavelength 0.71073
_diffrn_reflns_av_R_equivalents 0.0841
_diffrn_reflns_av_sigmaI/netI 0.1536
_diffrn_reflns_limit_h_max 11
_diffrn_reflns_limit_h_min -9
_diffrn_reflns_limit_k_max 22
_diffrn_reflns_limit_k_min -17
_diffrn_reflns_limit_l_max 28
_diffrn_reflns_limit_l_min -29
_diffrn_reflns_number 25996
_diffrn_reflns_theta_full 25.00
_diffrn_reflns_theta_max 25.37
_diffrn_reflns_theta_min 1.25
_exptl_absorpt_coefficient_mu 0.607
_exptl_absorpt_correction_T_max 1.000
_exptl_absorpt_correction_T_min 0.8510
_exptl_absorpt_correction_type multi-scan
_exptl_absorpt_process_details 'Jacobson, R. (1998) Private communication'
_exptl_crystal_colour Red
_exptl_crystal_density_diffrn 1.390
_exptl_crystal_density_method 'not measured'
_exptl_crystal_description Prism
_exptl_crystal_F_000 1736
_exptl_crystal_size_max 0.30
_exptl_crystal_size_mid 0.10
_exptl_crystal_size_min 0.10
_refine_diff_density_max 2.492
_refine_diff_density_min -1.481
_refine_diff_density_rms 0.157
_refine_ls_extinction_method none
_refine_ls_goodness_of_fit_ref 1.073
_refine_ls_hydrogen_treatment constr
_refine_ls_matrix_type full
_refine_ls_number_parameters 932
_refine_ls_number_reflns 14091
_refine_ls_number_restraints 6
_refine_ls_restrained_S_all 1.073
_refine_ls_R_factor_all 0.1000
_refine_ls_R_factor_gt 0.0778
_refine_ls_shift/su_max 0.005
_refine_ls_shift/su_mean 0.000
_refine_ls_structure_factor_coef Fsqd
_refine_ls_weighting_details 'calc w=1/[\s^2^(Fo^2^)+(0.0977P)^2^+3.9098P] where P=(Fo^2^+2Fc^2^)/3'
_refine_ls_weighting_scheme calc
_refine_ls_wR_factor_gt 0.1971
_refine_ls_wR_factor_ref 0.2130
_reflns_number_gt 10415
_reflns_number_total 14091
_reflns_threshold_expression >2sigma(I)
_cod_data_source_file om300703p_si_003.cif
_cod_data_source_block 1c
_cod_depositor_comments
;
The following automatic conversions were performed:

'_symmetry_cell_setting' value 'Triclinic' changed to 'triclinic'
according to /home/saulius/struct/CIF-dictionaries/cif_core.dic
dictionary named 'cif_core.dic' version 2.4.2 from 2011-04-26.

Automatic conversion script
Id: cif_fix_values 1891 2012-01-12 08:04:46Z andrius 
;
_cod_original_cell_volume 3989.9(14)
_cod_original_sg_symbol_H-M P-1
_cod_database_code 4079376

loop_
_symmetry_equiv_pos_as_xyz
'x, y, z'
'-x, -y, -z'

loop_
_atom_site_label
_atom_site_type_symbol
_atom_site_fract_x
_atom_site_fract_y
_atom_site_fract_z
_atom_site_U_iso_or_equiv
_atom_site_adp_type
_atom_site_occupancy
_atom_site_symmetry_multiplicity
_atom_site_calc_flag
_atom_site_refinement_flags
Ru1 Ru 0.40188(5) 0.27740(3) 0.793333(17) 0.01507(15) Uani 1 1 d .
Cl1 Cl 0.16334(15) 0.25119(9) 0.77405(6) 0.0219(3) Uani 1 1 d .
Cl2 Cl 0.34437(16) 0.40026(9) 0.72979(6) 0.0247(3) Uani 1 1 d .
C1 C 0.6090(6) 0.3084(3) 0.7782(2) 0.0180(12) Uani 1 1 d .
N2 N 0.6754(5) 0.3040(3) 0.72930(19) 0.0186(10) Uani 1 1 d .
C3 C 0.7996(6) 0.3503(4) 0.7159(2) 0.0222(13) Uani 1 1 d .
H3A H 0.7799 0.3932 0.6818 0.027 Uiso 1 1 calc R
H3B H 0.8880 0.3193 0.7099 0.027 Uiso 1 1 calc R
C4 C 0.8124(6) 0.3782(3) 0.7699(2) 0.0213(13) Uani 1 1 d .
H4A H 0.9039 0.3571 0.7907 0.026 Uiso 1 1 calc R
H4B H 0.8070 0.4343 0.7606 0.026 Uiso 1 1 calc R
N5 N 0.6870(5) 0.3491(3) 0.80354(19) 0.0157(10) Uani 1 1 d .
C6 C 0.6558(6) 0.2527(3) 0.6935(2) 0.0196(13) Uani 1 1 d .
C7 C 0.7324(7) 0.1818(4) 0.7082(2) 0.0247(14) Uani 1 1 d .
C8 C 0.7255(7) 0.1349(4) 0.6710(3) 0.0313(16) Uani 1 1 d .
H8A H 0.7772 0.0861 0.6805 0.038 Uiso 1 1 calc R
C9 C 0.6446(9) 0.1580(4) 0.6206(3) 0.0363(17) Uani 1 1 d .
C10 C 0.5722(7) 0.2292(4) 0.6064(3) 0.0324(16) Uani 1 1 d .
H10A H 0.5171 0.2450 0.5720 0.039 Uiso 1 1 calc R
C11 C 0.5779(6) 0.2793(4) 0.6415(2) 0.0243(14) Uani 1 1 d .
C12 C 0.8253(7) 0.1558(4) 0.7610(2) 0.0272(14) Uani 1 1 d .
H12A H 0.7652 0.1535 0.7946 0.041 Uiso 1 1 calc R
H12B H 0.8980 0.1917 0.7600 0.041 Uiso 1 1 calc R
H12C H 0.8732 0.1054 0.7629 0.041 Uiso 1 1 calc R
C13 C 0.6396(12) 0.1070(5) 0.5804(3) 0.066(3) Uani 1 1 d .
H13A H 0.5486 0.1190 0.5587 0.098 Uiso 1 1 calc R
H13B H 0.6466 0.0538 0.6024 0.098 Uiso 1 1 calc R
H13C H 0.7204 0.1152 0.5541 0.098 Uiso 1 1 calc R
C14 C 0.5081(7) 0.3586(4) 0.6207(2) 0.0271(14) Uani 1 1 d .
H14A H 0.5410 0.3902 0.6443 0.041 Uiso 1 1 calc R
H14B H 0.4032 0.3579 0.6233 0.041 Uiso 1 1 calc R
H14C H 0.5343 0.3797 0.5810 0.041 Uiso 1 1 calc R
C15 C 0.6766(6) 0.3621(3) 0.8598(2) 0.0188(13) Uani 1 1 d .
C16 C 0.6022(6) 0.4287(3) 0.8671(2) 0.0208(13) Uani 1 1 d .
C17 C 0.6088(7) 0.4434(4) 0.9205(3) 0.0279(15) Uani 1 1 d .
H17A H 0.5574 0.4879 0.9261 0.033 Uiso 1 1 calc R
C18 C 0.6880(6) 0.3951(4) 0.9657(3) 0.0272(15) Uani 1 1 d .
C19 C 0.7623(6) 0.3307(4) 0.9572(3) 0.0268(15) Uani 1 1 d .
H19A H 0.8157 0.2970 0.9880 0.032 Uiso 1 1 calc R
C20 C 0.7613(6) 0.3134(4) 0.9036(2) 0.0207(13) Uani 1 1 d .
C21 C 0.5159(7) 0.4850(4) 0.8199(3) 0.0283(15) Uani 1 1 d .
H21A H 0.5466 0.4771 0.7830 0.042 Uiso 1 1 calc R
H21B H 0.5319 0.5368 0.8212 0.042 Uiso 1 1 calc R
H21C H 0.4132 0.4777 0.8249 0.042 Uiso 1 1 calc R
C22 C 0.6972(8) 0.4139(5) 1.0226(3) 0.0418(19) Uani 1 1 d .
H22A H 0.7040 0.3669 1.0532 0.063 Uiso 1 1 calc R
H22B H 0.6108 0.4460 1.0276 0.063 Uiso 1 1 calc R
H22C H 0.7828 0.4411 1.0237 0.063 Uiso 1 1 calc R
C23 C 0.8485(7) 0.2449(4) 0.8955(2) 0.0279(15) Uani 1 1 d .
H23A H 0.7878 0.2153 0.8784 0.042 Uiso 1 1 calc R
H23B H 0.8859 0.2138 0.9324 0.042 Uiso 1 1 calc R
H23C H 0.9290 0.2605 0.8703 0.042 Uiso 1 1 calc R
C24 C 0.3826(6) 0.2917(3) 0.8666(2) 0.0168(12) Uani 1 1 d .
C25 C 0.4536(6) 0.2550(3) 0.9217(2) 0.0196(13) Uani 1 1 d .
H25A H 0.5327 0.2174 0.9268 0.024 Uiso 1 1 calc R
C26 C 0.3925(6) 0.2815(3) 0.9645(2) 0.0198(13) Uani 1 1 d .
C27 C 0.2716(6) 0.3386(3) 0.9399(2) 0.0187(12) Uani 1 1 d .
C28 C 0.1704(6) 0.3795(3) 0.9649(2) 0.0209(13) Uani 1 1 d .
H28A H 0.1741 0.3752 1.0047 0.025 Uiso 1 1 calc R
C29 C 0.0623(7) 0.4276(4) 0.9303(3) 0.0244(14) Uani 1 1 d .
H29A H -0.0075 0.4561 0.9470 0.029 Uiso 1 1 calc R
C30 C 0.0561(6) 0.4340(4) 0.8726(2) 0.0228(13) Uani 1 1 d .
H30A H -0.0166 0.4677 0.8498 0.027 Uiso 1 1 calc R
C31 C 0.1559(6) 0.3913(3) 0.8471(2) 0.0196(13) Uani 1 1 d .
H31A H 0.1482 0.3935 0.8078 0.024 Uiso 1 1 calc R
C32 C 0.2662(6) 0.3457(3) 0.8808(2) 0.0166(12) Uani 1 1 d .
C33 C 0.4343(6) 0.2536(4) 1.0255(2) 0.0259(15) Uani 1 1 d .
C34 C 0.4145(7) 0.3008(4) 1.0626(3) 0.0320(16) Uani 1 1 d .
H34A H 0.3744 0.3518 1.0487 0.038 Uiso 1 1 calc R
C35 C 0.4536(8) 0.2732(5) 1.1204(3) 0.0396(19) Uani 1 1 d .
H35A H 0.4369 0.3047 1.1458 0.048 Uiso 1 1 calc R
C36 C 0.5169(7) 0.1996(5) 1.1402(3) 0.0381(19) Uani 1 1 d .
H36A H 0.5457 0.1811 1.1791 0.046 Uiso 1 1 calc R
C37 C 0.5382(8) 0.1528(5) 1.1035(3) 0.0414(19) Uani 1 1 d .
H37A H 0.5819 0.1025 1.1171 0.050 Uiso 1 1 calc R
C38 C 0.4954(7) 0.1801(4) 1.0470(3) 0.0327(16) Uani 1 1 d .
H38A H 0.5084 0.1474 1.0223 0.039 Uiso 1 1 calc R
P1 P 0.45384(16) 0.15335(9) 0.83017(6) 0.0191(3) Uani 1 1 d .
O1 O 0.5942(5) 0.1281(2) 0.87010(16) 0.0256(10) Uani 1 1 d .
C39 C 0.6442(9) 0.0486(4) 0.8947(3) 0.0424(19) Uani 1 1 d .
H39A H 0.7266 0.0339 0.8727 0.051 Uiso 1 1 calc R
H39B H 0.5658 0.0163 0.8923 0.051 Uiso 1 1 calc R
C40 C 0.6883(11) 0.0362(5) 0.9542(3) 0.062(3) Uani 1 1 d .
H40A H 0.7194 -0.0176 0.9701 0.092 Uiso 1 1 calc R
H40B H 0.6069 0.0512 0.9759 0.092 Uiso 1 1 calc R
H40C H 0.7683 0.0668 0.9564 0.092 Uiso 1 1 calc R
O2 O 0.4902(4) 0.1031(2) 0.78600(17) 0.0251(10) Uani 1 1 d .
C41 C 0.3856(7) 0.1043(4) 0.7411(3) 0.0308(15) Uani 1 1 d .
H41A H 0.4047 0.1445 0.7065 0.037 Uiso 1 1 calc R
H41B H 0.2870 0.1157 0.7539 0.037 Uiso 1 1 calc R
C42 C 0.3970(12) 0.0286(6) 0.7274(5) 0.080(3) Uani 1 1 d .
H42A H 0.3271 0.0295 0.6973 0.120 Uiso 1 1 calc R
H42B H 0.3767 -0.0109 0.7616 0.120 Uiso 1 1 calc R
H42C H 0.4945 0.0177 0.7145 0.120 Uiso 1 1 calc R
O3 O 0.3338(5) 0.1042(3) 0.86555(17) 0.0286(10) Uani 1 1 d .
C43 C 0.2337(7) 0.1292(4) 0.9044(2) 0.0275(15) Uani 1 1 d .
H43A H 0.1983 0.1831 0.8885 0.033 Uiso 1 1 calc R
H43B H 0.2819 0.1241 0.9415 0.033 Uiso 1 1 calc R
C44 C 0.1119(8) 0.0806(4) 0.9118(3) 0.0375(17) Uani 1 1 d .
H44A H 0.0421 0.0962 0.9379 0.056 Uiso 1 1 calc R
H44B H 0.1482 0.0275 0.9276 0.056 Uiso 1 1 calc R
H44C H 0.0650 0.0861 0.8749 0.056 Uiso 1 1 calc R
Ru51 Ru 0.82751(5) 0.71337(3) 0.707632(17) 0.01597(15) Uani 1 1 d .
Cl51 Cl 0.57895(15) 0.73728(9) 0.72847(6) 0.0248(3) Uani 1 1 d .
Cl52 Cl 0.81367(16) 0.58998(9) 0.77087(6) 0.0264(4) Uani 1 1 d .
N51 N 1.1084(5) 0.6855(3) 0.77109(19) 0.0195(11) Uani 1 1 d .
C51 C 1.0453(6) 0.6842(3) 0.7210(2) 0.0170(12) Uani 1 1 d .
C53 C 1.2496(7) 0.6407(4) 0.7826(2) 0.0270(15) Uani 1 1 d .
H53A H 1.2472 0.5979 0.8170 0.032 Uiso 1 1 calc R
H53B H 1.3266 0.6727 0.7873 0.032 Uiso 1 1 calc R
C54 C 1.2708(7) 0.6124(4) 0.7287(2) 0.0266(14) Uani 1 1 d .
H54A H 1.3562 0.6325 0.7076 0.032 Uiso 1 1 calc R
H54B H 1.2825 0.5563 0.7382 0.032 Uiso 1 1 calc R
N55 N 1.1373(5) 0.6423(3) 0.69537(18) 0.0189(11) Uani 1 1 d .
C56 C 1.0702(6) 0.7347(3) 0.8079(2) 0.0169(12) Uani 1 1 d .
C57 C 1.1197(6) 0.8076(4) 0.7943(2) 0.0217(13) Uani 1 1 d .
C58 C 1.0992(7) 0.8522(4) 0.8322(3) 0.0295(15) Uani 1 1 d .
H58A H 1.1338 0.9012 0.8230 0.035 Uiso 1 1 calc R
C59 C 1.0285(7) 0.8271(4) 0.8841(3) 0.0305(15) Uani 1 1 d .
C60 C 0.9820(7) 0.7547(4) 0.8967(3) 0.0304(15) Uani 1 1 d .
H60A H 0.9333 0.7368 0.9314 0.036 Uiso 1 1 calc R
C61 C 1.0043(6) 0.7072(4) 0.8601(2) 0.0221(13) Uani 1 1 d .
C62 C 1.2030(7) 0.8357(4) 0.7401(2) 0.0287(15) Uani 1 1 d .
H62A H 1.2240 0.8882 0.7365 0.043 Uiso 1 1 calc R
H62B H 1.1453 0.8334 0.7072 0.043 Uiso 1 1 calc R
H62C H 1.2936 0.8036 0.7417 0.043 Uiso 1 1 calc R
C63 C 1.0076(9) 0.8756(5) 0.9256(3) 0.046(2) Uani 1 1 d .
H63A H 0.9361 0.8550 0.9539 0.069 Uiso 1 1 calc R
H63B H 0.9738 0.9276 0.9050 0.069 Uiso 1 1 calc R
H63C H 1.0994 0.8758 0.9450 0.069 Uiso 1 1 calc R
C64 C 0.9640(7) 0.6262(4) 0.8804(3) 0.0289(15) Uani 1 1 d .
H64A H 0.9974 0.6046 0.9199 0.043 Uiso 1 1 calc R
H64B H 1.0094 0.5958 0.8561 0.043 Uiso 1 1 calc R
H64C H 0.8591 0.6258 0.8784 0.043 Uiso 1 1 calc R
C65 C 1.1340(6) 0.6306(3) 0.6389(2) 0.0184(12) Uani 1 1 d .
C66 C 1.0804(6) 0.5667(4) 0.6297(3) 0.0243(14) Uani 1 1 d .
C67 C 1.0925(7) 0.5543(4) 0.5754(3) 0.0294(15) Uani 1 1 d .
H67A H 1.0568 0.5103 0.5686 0.035 Uiso 1 1 calc R
C68 C 1.1554(7) 0.6049(5) 0.5307(3) 0.0331(16) Uani 1 1 d .
C69 C 1.2101(6) 0.6679(4) 0.5412(2) 0.0272(15) Uani 1 1 d .
H69A H 1.2544 0.7022 0.5112 0.033 Uiso 1 1 calc R
C70 C 1.2017(6) 0.6823(4) 0.5948(2) 0.0226(14) Uani 1 1 d .
C71 C 1.0135(7) 0.5087(4) 0.6757(3) 0.0287(15) Uani 1 1 d .
H71A H 1.0380 0.5158 0.7130 0.043 Uiso 1 1 calc R
H71B H 1.0502 0.4577 0.6736 0.043 Uiso 1 1 calc R
H71C H 0.9086 0.5149 0.6704 0.043 Uiso 1 1 calc R
C72 C 1.1701(8) 0.5878(6) 0.4726(3) 0.049(2) Uani 1 1 d .
H72A H 1.1740 0.6354 0.4430 0.073 Uiso 1 1 calc R
H72B H 1.0871 0.5621 0.4654 0.073 Uiso 1 1 calc R
H72C H 1.2588 0.5550 0.4721 0.073 Uiso 1 1 calc R
C73 C 1.2664(7) 0.7500(4) 0.6050(3) 0.0278(15) Uani 1 1 d .
H73A H 1.2893 0.7840 0.5684 0.042 Uiso 1 1 calc R
H73B H 1.3547 0.7332 0.6280 0.042 Uiso 1 1 calc R
H73C H 1.1974 0.7770 0.6251 0.042 Uiso 1 1 calc R
C74 C 0.8142(6) 0.6994(3) 0.6341(2) 0.0178(12) Uani 1 1 d .
C75 C 0.8718(6) 0.7375(3) 0.5791(2) 0.0186(12) Uani 1 1 d .
H75A H 0.9388 0.7749 0.5741 0.022 Uiso 1 1 calc R
C76 C 0.8175(6) 0.7130(4) 0.5358(2) 0.0211(13) Uani 1 1 d .
C77 C 0.7170(6) 0.6542(3) 0.5611(2) 0.0193(13) Uani 1 1 d .
C78 C 0.6271(6) 0.6150(4) 0.5359(2) 0.0228(13) Uani 1 1 d .
H78A H 0.6255 0.6222 0.4958 0.027 Uiso 1 1 calc R
C79 C 0.5387(7) 0.5645(4) 0.5709(3) 0.0277(14) Uani 1 1 d .
H79A H 0.4794 0.5358 0.5545 0.033 Uiso 1 1 calc R
C80 C 0.5376(6) 0.5562(4) 0.6299(2) 0.0222(13) Uani 1 1 d .
H80A H 0.4773 0.5220 0.6532 0.027 Uiso 1 1 calc R
C81 C 0.6239(6) 0.5974(4) 0.6546(2) 0.0210(13) Uani 1 1 d .
H81A H 0.6201 0.5929 0.6944 0.025 Uiso 1 1 calc R
C82 C 0.7161(6) 0.6456(3) 0.6207(2) 0.0197(13) Uani 1 1 d .
C83 C 0.8486(6) 0.7408(4) 0.4750(2) 0.0248(14) Uani 1 1 d .
C84 C 0.8420(7) 0.6948(4) 0.4367(2) 0.0281(15) Uani 1 1 d .
H84A H 0.8192 0.6438 0.4502 0.034 Uiso 1 1 calc R
C85 C 0.8691(8) 0.7247(5) 0.3787(3) 0.0369(18) Uani 1 1 d .
H85A H 0.8610 0.6938 0.3531 0.044 Uiso 1 1 calc R
C86 C 0.9059(8) 0.7954(5) 0.3588(3) 0.0406(19) Uani 1 1 d .
H86A H 0.9257 0.8140 0.3195 0.049 Uiso 1 1 calc R
C87 C 0.9154(9) 0.8424(5) 0.3958(3) 0.046(2) Uani 1 1 d .
H87A H 0.9426 0.8925 0.3817 0.055 Uiso 1 1 calc R
C88 C 0.8850(8) 0.8153(4) 0.4532(3) 0.0376(18) Uani 1 1 d .
H88A H 0.8890 0.8477 0.4779 0.045 Uiso 1 1 calc R
P51 P 0.83596(17) 0.83795(9) 0.67151(6) 0.0210(4) Uani 1 1 d .
O51 O 0.9687(5) 0.8657(2) 0.63167(16) 0.0266(10) Uani 1 1 d .
C89 C 0.9874(11) 0.9464(4) 0.6089(3) 0.055(2) Uani 1 1 d .
H89A H 0.8970 0.9731 0.5899 0.066 Uiso 1 1 calc R
H89B H 1.0093 0.9689 0.6405 0.066 Uiso 1 1 calc R
C90 C 1.1017(18) 0.9558(6) 0.5693(6) 0.158(9) Uani 1 1 d .
H90A H 1.1121 1.0100 0.5538 0.238 Uiso 1 1 calc R
H90B H 1.0800 0.9331 0.5382 0.238 Uiso 1 1 calc R
H90C H 1.1916 0.9306 0.5885 0.238 Uiso 1 1 calc R
O52 O 0.8505(5) 0.8862(3) 0.71715(16) 0.0267(10) Uani 1 1 d .
C91 C 0.7569(7) 0.8756(4) 0.7660(3) 0.0295(15) Uani 1 1 d .
H91A H 0.7907 0.8286 0.7950 0.035 Uiso 1 1 calc R
H91B H 0.6574 0.8708 0.7543 0.035 Uiso 1 1 calc R
C92 C 0.7594(8) 0.9430(5) 0.7905(3) 0.0405(18) Uani 1 1 d .
H92A H 0.6970 0.9365 0.8238 0.061 Uiso 1 1 calc R
H92B H 0.7247 0.9892 0.7617 0.061 Uiso 1 1 calc R
H92C H 0.8582 0.9474 0.8020 0.061 Uiso 1 1 calc R
O53 O 0.6999(5) 0.8873(3) 0.6369(2) 0.0356(12) Uani 1 1 d .
C93 C 0.6037(9) 0.8633(5) 0.6005(4) 0.052(2) Uani 1 1 d .
H93A H 0.6546 0.8591 0.5654 0.063 Uiso 1 1 calc R
H93B H 0.5750 0.8124 0.6202 0.063 Uiso 1 1 calc R
C94 C 0.4814(17) 0.9131(10) 0.5859(6) 0.131(5) Uani 1 1 d U
H94A H 0.4174 0.8936 0.5623 0.197 Uiso 1 1 calc R
H94B H 0.5088 0.9628 0.5645 0.197 Uiso 1 1 calc R
H94C H 0.4313 0.9181 0.6206 0.197 Uiso 1 1 calc R

loop_
_atom_site_aniso_label
_atom_site_aniso_U_11
_atom_site_aniso_U_22
_atom_site_aniso_U_33
_atom_site_aniso_U_23
_atom_site_aniso_U_13
_atom_site_aniso_U_12
Ru1 0.0161(3) 0.0148(3) 0.0147(2) -0.00455(18) -0.00084(18) -0.00137(19)
Cl1 0.0190(7) 0.0250(8) 0.0243(7) -0.0096(6) -0.0017(6) -0.0048(6)
Cl2 0.0252(7) 0.0202(8) 0.0244(7) 0.0013(6) -0.0003(6) 0.0004(6)
C1 0.024(3) 0.014(3) 0.012(3) 0.002(2) -0.005(2) 0.000(2)
N2 0.023(3) 0.017(3) 0.020(2) -0.010(2) 0.004(2) -0.005(2)
C3 0.025(3) 0.019(3) 0.027(3) -0.012(2) 0.005(2) -0.010(3)
C4 0.024(3) 0.016(3) 0.025(3) -0.005(2) 0.007(2) -0.004(2)
N5 0.014(2) 0.013(3) 0.023(2) -0.0072(19) 0.0014(19) -0.0029(19)
C6 0.020(3) 0.019(3) 0.022(3) -0.007(2) 0.004(2) -0.006(2)
C7 0.027(3) 0.021(4) 0.027(3) -0.009(3) 0.002(3) -0.002(3)
C8 0.041(4) 0.024(4) 0.031(4) -0.011(3) 0.001(3) -0.003(3)
C9 0.061(5) 0.029(4) 0.026(3) -0.019(3) -0.004(3) -0.005(4)
C10 0.037(4) 0.033(4) 0.028(3) -0.010(3) -0.003(3) -0.004(3)
C11 0.024(3) 0.031(4) 0.021(3) -0.010(3) 0.001(2) -0.009(3)
C12 0.028(3) 0.026(4) 0.032(3) -0.015(3) -0.001(3) 0.002(3)
C13 0.110(8) 0.051(6) 0.044(5) -0.032(4) -0.011(5) 0.006(6)
C14 0.036(4) 0.027(4) 0.020(3) -0.009(3) -0.001(3) -0.003(3)
C15 0.017(3) 0.022(3) 0.019(3) -0.009(2) -0.005(2) -0.005(2)
C16 0.021(3) 0.016(3) 0.028(3) -0.008(2) -0.001(2) -0.005(2)
C17 0.022(3) 0.028(4) 0.042(4) -0.022(3) 0.004(3) -0.003(3)
C18 0.018(3) 0.042(4) 0.030(3) -0.024(3) 0.001(3) -0.009(3)
C19 0.019(3) 0.034(4) 0.028(3) -0.009(3) -0.003(3) -0.006(3)
C20 0.017(3) 0.023(3) 0.025(3) -0.010(2) -0.002(2) -0.003(2)
C21 0.025(3) 0.025(4) 0.037(4) -0.013(3) -0.002(3) -0.001(3)
C22 0.035(4) 0.060(6) 0.041(4) -0.031(4) -0.002(3) -0.007(4)
C23 0.033(4) 0.032(4) 0.019(3) -0.008(3) -0.004(3) -0.003(3)
C24 0.018(3) 0.014(3) 0.018(3) -0.003(2) 0.000(2) -0.006(2)
C25 0.017(3) 0.018(3) 0.024(3) -0.006(2) 0.002(2) -0.003(2)
C26 0.022(3) 0.018(3) 0.021(3) -0.005(2) -0.002(2) -0.006(2)
C27 0.023(3) 0.015(3) 0.020(3) -0.005(2) 0.002(2) -0.008(2)
C28 0.028(3) 0.020(3) 0.019(3) -0.009(2) 0.002(2) -0.006(3)
C29 0.027(3) 0.017(3) 0.034(3) -0.015(3) 0.003(3) -0.002(3)
C30 0.019(3) 0.020(3) 0.031(3) -0.009(3) 0.000(2) -0.002(2)
C31 0.019(3) 0.018(3) 0.023(3) -0.006(2) -0.001(2) -0.004(2)
C32 0.020(3) 0.015(3) 0.017(3) -0.007(2) 0.001(2) -0.006(2)
C33 0.022(3) 0.037(4) 0.018(3) -0.004(3) -0.001(2) -0.008(3)
C34 0.026(3) 0.044(5) 0.028(3) -0.014(3) 0.002(3) -0.001(3)
C35 0.038(4) 0.063(6) 0.023(3) -0.019(3) -0.002(3) -0.006(4)
C36 0.033(4) 0.059(6) 0.022(3) -0.009(3) -0.003(3) -0.008(4)
C37 0.040(4) 0.048(5) 0.030(4) 0.002(3) -0.005(3) -0.005(4)
C38 0.035(4) 0.041(5) 0.023(3) -0.007(3) -0.002(3) -0.005(3)
P1 0.0236(8) 0.0169(8) 0.0175(7) -0.0057(6) 0.0006(6) -0.0018(6)
O1 0.032(2) 0.019(2) 0.025(2) -0.0057(18) -0.0071(18) 0.0080(19)
C39 0.067(5) 0.024(4) 0.032(4) -0.007(3) -0.012(4) 0.017(4)
C40 0.103(8) 0.019(4) 0.054(5) 0.003(4) -0.025(5) 0.008(4)
O2 0.031(2) 0.017(2) 0.030(2) -0.0105(18) -0.0014(18) -0.0014(18)
C41 0.035(4) 0.032(4) 0.029(3) -0.017(3) -0.004(3) 0.002(3)
C42 0.095(8) 0.050(6) 0.107(8) -0.044(6) -0.047(7) 0.008(6)
O3 0.035(3) 0.022(3) 0.028(2) -0.0053(18) 0.0115(19) -0.006(2)
C43 0.033(4) 0.025(4) 0.023(3) -0.003(3) 0.003(3) -0.004(3)
C44 0.035(4) 0.037(5) 0.042(4) -0.012(3) 0.010(3) -0.009(3)
Ru51 0.0167(3) 0.0165(3) 0.0151(3) -0.00519(18) -0.00024(18) -0.00062(19)
Cl51 0.0171(7) 0.0319(9) 0.0304(8) -0.0172(6) 0.0027(6) -0.0013(6)
Cl52 0.0272(8) 0.0236(9) 0.0251(7) 0.0011(6) -0.0037(6) -0.0062(6)
N51 0.023(3) 0.019(3) 0.018(2) -0.008(2) -0.001(2) -0.001(2)
C51 0.027(3) 0.007(3) 0.016(3) -0.002(2) 0.004(2) -0.003(2)
C53 0.026(3) 0.031(4) 0.022(3) -0.007(3) -0.005(3) 0.012(3)
C54 0.024(3) 0.028(4) 0.028(3) -0.009(3) -0.004(3) 0.003(3)
N55 0.019(2) 0.023(3) 0.016(2) -0.007(2) -0.0013(19) 0.003(2)
C56 0.018(3) 0.015(3) 0.021(3) -0.010(2) -0.001(2) -0.003(2)
C57 0.021(3) 0.023(4) 0.023(3) -0.011(2) -0.002(2) 0.000(2)
C58 0.041(4) 0.018(4) 0.031(3) -0.008(3) -0.004(3) -0.004(3)
C59 0.039(4) 0.027(4) 0.030(3) -0.015(3) 0.004(3) -0.002(3)
C60 0.033(4) 0.032(4) 0.027(3) -0.007(3) 0.004(3) -0.008(3)
C61 0.025(3) 0.021(3) 0.019(3) -0.005(2) -0.006(2) 0.001(2)
C62 0.030(3) 0.030(4) 0.026(3) -0.006(3) -0.002(3) -0.006(3)
C63 0.067(5) 0.037(5) 0.043(4) -0.025(3) 0.011(4) -0.005(4)
C64 0.033(4) 0.028(4) 0.025(3) -0.007(3) 0.007(3) -0.002(3)
C65 0.018(3) 0.017(3) 0.021(3) -0.009(2) -0.002(2) 0.002(2)
C66 0.019(3) 0.022(4) 0.036(3) -0.015(3) 0.000(3) -0.002(3)
C67 0.023(3) 0.031(4) 0.041(4) -0.023(3) 0.005(3) -0.001(3)
C68 0.023(3) 0.052(5) 0.030(3) -0.023(3) 0.003(3) 0.000(3)
C69 0.022(3) 0.039(4) 0.021(3) -0.010(3) 0.008(2) 0.002(3)
C70 0.019(3) 0.031(4) 0.019(3) -0.007(2) 0.001(2) 0.000(3)
C71 0.027(3) 0.018(4) 0.042(4) -0.007(3) 0.002(3) -0.004(3)
C72 0.035(4) 0.079(7) 0.045(4) -0.040(4) 0.001(3) -0.004(4)
C73 0.032(4) 0.025(4) 0.026(3) -0.004(3) 0.004(3) -0.009(3)
C74 0.016(3) 0.018(3) 0.018(3) -0.003(2) -0.004(2) 0.003(2)
C75 0.017(3) 0.015(3) 0.025(3) -0.006(2) 0.001(2) -0.003(2)
C76 0.021(3) 0.021(3) 0.021(3) -0.003(2) -0.004(2) -0.004(2)
C77 0.020(3) 0.019(3) 0.020(3) -0.007(2) 0.001(2) 0.000(2)
C78 0.026(3) 0.023(4) 0.020(3) -0.008(2) -0.004(2) 0.001(3)
C79 0.027(3) 0.028(4) 0.032(3) -0.014(3) -0.005(3) -0.005(3)
C80 0.018(3) 0.020(3) 0.029(3) -0.005(3) 0.002(2) -0.003(2)
C81 0.019(3) 0.023(3) 0.021(3) -0.006(2) 0.001(2) -0.001(2)
C82 0.022(3) 0.016(3) 0.021(3) -0.004(2) -0.006(2) 0.000(2)
C83 0.021(3) 0.032(4) 0.021(3) -0.005(3) 0.003(2) -0.002(3)
C84 0.032(4) 0.030(4) 0.023(3) -0.007(3) 0.000(3) -0.004(3)
C85 0.040(4) 0.052(5) 0.025(3) -0.018(3) 0.004(3) -0.010(4)
C86 0.045(4) 0.059(6) 0.019(3) -0.009(3) 0.007(3) -0.011(4)
C87 0.071(6) 0.041(5) 0.027(4) -0.008(3) 0.012(4) -0.024(4)
C88 0.058(5) 0.035(4) 0.023(3) -0.007(3) 0.007(3) -0.020(4)
P51 0.0250(8) 0.0188(9) 0.0198(7) -0.0063(6) -0.0028(6) -0.0004(6)
O51 0.040(3) 0.014(2) 0.026(2) -0.0033(17) 0.0057(19) -0.0099(19)
C89 0.090(7) 0.021(4) 0.053(5) -0.007(3) 0.029(4) -0.022(4)
C90 0.236(18) 0.028(6) 0.203(15) -0.012(8) 0.181(14) -0.032(9)
O52 0.037(3) 0.023(3) 0.025(2) -0.0156(18) 0.0026(18) -0.004(2)
C91 0.033(4) 0.032(4) 0.031(3) -0.021(3) 0.007(3) -0.004(3)
C92 0.046(4) 0.039(5) 0.044(4) -0.024(3) 0.009(3) -0.001(4)
O53 0.040(3) 0.019(3) 0.047(3) -0.007(2) -0.019(2) 0.001(2)
C93 0.051(5) 0.035(5) 0.072(5) -0.017(4) -0.037(4) 0.005(4)
C94 0.131(5) 0.131(5) 0.132(5) -0.0339(17) 0.0007(10) -0.0118(11)

loop_
_atom_type_symbol
_atom_type_description
_atom_type_scat_dispersion_real
_atom_type_scat_dispersion_imag
_atom_type_scat_source
C C 0.0033 0.0016 'International Tables Vol C Tables 4.2.6.8 and 6.1.1.4'
H H 0.0000 0.0000 'International Tables Vol C Tables 4.2.6.8 and 6.1.1.4'
N N 0.0061 0.0033 'International Tables Vol C Tables 4.2.6.8 and 6.1.1.4'
O O 0.0106 0.0060 'International Tables Vol C Tables 4.2.6.8 and 6.1.1.4'
P P 0.1023 0.0942 'International Tables Vol C Tables 4.2.6.8 and 6.1.1.4'
Cl Cl 0.1484 0.1585 'International Tables Vol C Tables 4.2.6.8 and 6.1.1.4'
Ru Ru -1.2594 0.8363 'International Tables Vol C Tables 4.2.6.8 and 6.1.1.4'

loop_
_geom_angle_atom_site_label_1
_geom_angle_atom_site_label_2
_geom_angle_atom_site_label_3
_geom_angle
C24 Ru1 C1 98.2(2)
C24 Ru1 P1 90.20(18)
C1 Ru1 P1 98.58(16)
C24 Ru1 Cl1 101.48(17)
C1 Ru1 Cl1 159.14(15)
P1 Ru1 Cl1 88.26(6)
C24 Ru1 Cl2 105.42(18)
C1 Ru1 Cl2 81.84(15)
P1 Ru1 Cl2 164.20(6)
Cl1 Ru1 Cl2 86.31(5)
N5 C1 N2 107.7(5)
N5 C1 Ru1 130.3(4)
N2 C1 Ru1 120.4(4)
C1 N2 C6 129.4(5)
C1 N2 C3 113.7(5)
C6 N2 C3 116.2(4)
N2 C3 C4 101.7(4)
N2 C3 H3A 111.4
C4 C3 H3A 111.4
N2 C3 H3B 111.4
C4 C3 H3B 111.4
H3A C3 H3B 109.3
N5 C4 C3 103.2(5)
N5 C4 H4A 111.1
C3 C4 H4A 111.1
N5 C4 H4B 111.1
C3 C4 H4B 111.1
H4A C4 H4B 109.1
C1 N5 C15 130.6(5)
C1 N5 C4 113.2(5)
C15 N5 C4 115.8(4)
C7 C6 C11 121.8(6)
C7 C6 N2 117.6(5)
C11 C6 N2 120.0(5)
C6 C7 C8 118.1(6)
C6 C7 C12 122.0(6)
C8 C7 C12 119.9(6)
C9 C8 C7 121.5(6)
C9 C8 H8A 119.2
C7 C8 H8A 119.2
C10 C9 C8 119.3(6)
C10 C9 C13 119.7(6)
C8 C9 C13 121.0(7)
C9 C10 C11 121.6(6)
C9 C10 H10A 119.2
C11 C10 H10A 119.2
C10 C11 C6 117.6(6)
C10 C11 C14 118.7(5)
C6 C11 C14 123.6(6)
C7 C12 H12A 109.5
C7 C12 H12B 109.5
H12A C12 H12B 109.5
C7 C12 H12C 109.5
H12A C12 H12C 109.5
H12B C12 H12C 109.5
C9 C13 H13A 109.5
C9 C13 H13B 109.5
H13A C13 H13B 109.5
C9 C13 H13C 109.5
H13A C13 H13C 109.5
H13B C13 H13C 109.5
C11 C14 H14A 109.5
C11 C14 H14B 109.5
H14A C14 H14B 109.5
C11 C14 H14C 109.5
H14A C14 H14C 109.5
H14B C14 H14C 109.5
C20 C15 C16 121.3(5)
C20 C15 N5 118.1(5)
C16 C15 N5 119.8(5)
C17 C16 C15 118.1(5)
C17 C16 C21 119.0(6)
C15 C16 C21 123.0(5)
C18 C17 C16 122.3(6)
C18 C17 H17A 118.8
C16 C17 H17A 118.8
C19 C18 C17 118.6(6)
C19 C18 C22 120.3(6)
C17 C18 C22 121.1(7)
C18 C19 C20 121.6(6)
C18 C19 H19A 119.2
C20 C19 H19A 119.2
C15 C20 C19 118.0(6)
C15 C20 C23 122.1(5)
C19 C20 C23 119.9(5)
C16 C21 H21A 109.5
C16 C21 H21B 109.5
H21A C21 H21B 109.5
C16 C21 H21C 109.5
H21A C21 H21C 109.5
H21B C21 H21C 109.5
C18 C22 H22A 109.5
C18 C22 H22B 109.5
H22A C22 H22B 109.5
C18 C22 H22C 109.5
H22A C22 H22C 109.5
H22B C22 H22C 109.5
C20 C23 H23A 109.5
C20 C23 H23B 109.5
H23A C23 H23B 109.5
C20 C23 H23C 109.5
H23A C23 H23C 109.5
H23B C23 H23C 109.5
C25 C24 C32 103.9(5)
C25 C24 Ru1 133.9(5)
C32 C24 Ru1 121.9(4)
C26 C25 C24 111.8(5)
C26 C25 H25A 124.1
C24 C25 H25A 124.1
C25 C26 C33 125.3(6)
C25 C26 C27 108.1(5)
C33 C26 C27 126.5(6)
C28 C27 C32 120.3(5)
C28 C27 C26 131.8(5)
C32 C27 C26 107.8(5)
C27 C28 C29 118.8(5)
C27 C28 H28A 120.6
C29 C28 H28A 120.6
C30 C29 C28 120.9(6)
C30 C29 H29A 119.6
C28 C29 H29A 119.6
C29 C30 C31 120.7(5)
C29 C30 H30A 119.6
C31 C30 H30A 119.6
C32 C31 C30 118.6(5)
C32 C31 H31A 120.7
C30 C31 H31A 120.7
C31 C32 C27 120.5(6)
C31 C32 C24 130.7(5)
C27 C32 C24 108.4(5)
C38 C33 C34 118.4(6)
C38 C33 C26 120.4(6)
C34 C33 C26 121.2(6)
C33 C34 C35 120.3(7)
C33 C34 H34A 119.8
C35 C34 H34A 119.8
C36 C35 C34 119.7(7)
C36 C35 H35A 120.2
C34 C35 H35A 120.2
C35 C36 C37 120.3(6)
C35 C36 H36A 119.8
C37 C36 H36A 119.8
C38 C37 C36 119.5(7)
C38 C37 H37A 120.3
C36 C37 H37A 120.3
C37 C38 C33 121.8(7)
C37 C38 H38A 119.1
C33 C38 H38A 119.1
O1 P1 O2 99.1(2)
O1 P1 O3 103.5(2)
O2 P1 O3 97.9(2)
O1 P1 Ru1 116.96(18)
O2 P1 Ru1 116.66(16)
O3 P1 Ru1 119.24(18)
C39 O1 P1 122.5(5)
O1 C39 C40 110.8(6)
O1 C39 H39A 109.5
C40 C39 H39A 109.5
O1 C39 H39B 109.5
C40 C39 H39B 109.5
H39A C39 H39B 108.1
C39 C40 H40A 109.5
C39 C40 H40B 109.5
H40A C40 H40B 109.5
C39 C40 H40C 109.5
H40A C40 H40C 109.5
H40B C40 H40C 109.5
C41 O2 P1 119.7(4)
O2 C41 C42 109.6(6)
O2 C41 H41A 109.8
C42 C41 H41A 109.8
O2 C41 H41B 109.8
C42 C41 H41B 109.8
H41A C41 H41B 108.2
C41 C42 H42A 109.5
C41 C42 H42B 109.5
H42A C42 H42B 109.5
C41 C42 H42C 109.5
H42A C42 H42C 109.5
H42B C42 H42C 109.5
C43 O3 P1 125.3(4)
O3 C43 C44 107.5(6)
O3 C43 H43A 110.2
C44 C43 H43A 110.2
O3 C43 H43B 110.2
C44 C43 H43B 110.2
H43A C43 H43B 108.5
C43 C44 H44A 109.5
C43 C44 H44B 109.5
H44A C44 H44B 109.5
C43 C44 H44C 109.5
H44A C44 H44C 109.5
H44B C44 H44C 109.5
C74 Ru51 C51 98.1(2)
C74 Ru51 P51 90.57(18)
C51 Ru51 P51 98.07(16)
C74 Ru51 Cl51 101.33(17)
C51 Ru51 Cl51 159.38(15)
P51 Ru51 Cl51 88.65(6)
C74 Ru51 Cl52 105.32(19)
C51 Ru51 Cl52 82.14(15)
P51 Ru51 Cl52 163.95(6)
Cl51 Ru51 Cl52 86.09(6)
C51 N51 C56 128.8(5)
C51 N51 C53 113.9(5)
C56 N51 C53 116.1(5)
N55 C51 N51 107.3(5)
N55 C51 Ru51 129.8(4)
N51 C51 Ru51 120.2(4)
N51 C53 C54 101.9(4)
N51 C53 H53A 111.4
C54 C53 H53A 111.4
N51 C53 H53B 111.4
C54 C53 H53B 111.4
H53A C53 H53B 109.2
N55 C54 C53 103.7(5)
N55 C54 H54A 111.0
C53 C54 H54A 111.0
N55 C54 H54B 111.0
C53 C54 H54B 111.0
H54A C54 H54B 109.0
C51 N55 C65 130.7(5)
C51 N55 C54 113.1(5)
C65 N55 C54 115.7(5)
C61 C56 C57 119.9(6)
C61 C56 N51 120.9(5)
C57 C56 N51 118.5(5)
C58 C57 C56 119.5(6)
C58 C57 C62 119.7(6)
C56 C57 C62 120.6(6)
C57 C58 C59 121.7(6)
C57 C58 H58A 119.1
C59 C58 H58A 119.1
C60 C59 C58 117.5(6)
C60 C59 C63 120.9(6)
C58 C59 C63 121.5(6)
C59 C60 C61 122.4(6)
C59 C60 H60A 118.8
C61 C60 H60A 118.8
C60 C61 C56 118.9(6)
C60 C61 C64 118.4(5)
C56 C61 C64 122.6(6)
C57 C62 H62A 109.5
C57 C62 H62B 109.5
H62A C62 H62B 109.5
C57 C62 H62C 109.5
H62A C62 H62C 109.5
H62B C62 H62C 109.5
C59 C63 H63A 109.5
C59 C63 H63B 109.5
H63A C63 H63B 109.5
C59 C63 H63C 109.5
H63A C63 H63C 109.5
H63B C63 H63C 109.5
C61 C64 H64A 109.5
C61 C64 H64B 109.5
H64A C64 H64B 109.5
C61 C64 H64C 109.5
H64A C64 H64C 109.5
H64B C64 H64C 109.5
C66 C65 C70 121.3(5)
C66 C65 N55 120.6(5)
C70 C65 N55 117.7(5)
C65 C66 C67 118.4(6)
C65 C66 C71 123.2(6)
C67 C66 C71 118.4(6)
C68 C67 C66 121.8(7)
C68 C67 H67A 119.1
C66 C67 H67A 119.1
C69 C68 C67 118.7(6)
C69 C68 C72 121.3(6)
C67 C68 C72 119.9(7)
C68 C69 C70 121.5(6)
C68 C69 H69A 119.2
C70 C69 H69A 119.2
C69 C70 C65 118.2(6)
C69 C70 C73 119.9(5)
C65 C70 C73 121.9(5)
C66 C71 H71A 109.5
C66 C71 H71B 109.5
H71A C71 H71B 109.5
C66 C71 H71C 109.5
H71A C71 H71C 109.5
H71B C71 H71C 109.5
C68 C72 H72A 109.5
C68 C72 H72B 109.5
H72A C72 H72B 109.5
C68 C72 H72C 109.5
H72A C72 H72C 109.5
H72B C72 H72C 109.5
C70 C73 H73A 109.5
C70 C73 H73B 109.5
H73A C73 H73B 109.5
C70 C73 H73C 109.5
H73A C73 H73C 109.5
H73B C73 H73C 109.5
C75 C74 C82 104.7(5)
C75 C74 Ru51 133.4(5)
C82 C74 Ru51 121.5(4)
C76 C75 C74 111.6(5)
C76 C75 H75A 124.2
C74 C75 H75A 124.2
C75 C76 C83 126.2(6)
C75 C76 C77 107.8(5)
C83 C76 C77 126.0(5)
C78 C77 C82 120.8(5)
C78 C77 C76 131.5(5)
C82 C77 C76 107.6(5)
C77 C78 C79 118.9(5)
C77 C78 H78A 120.6
C79 C78 H78A 120.6
C80 C79 C78 120.3(6)
C80 C79 H79A 119.8
C78 C79 H79A 119.8
C81 C80 C79 120.6(5)
C81 C80 H80A 119.7
C79 C80 H80A 119.7
C80 C81 C82 119.7(5)
C80 C81 H81A 120.1
C82 C81 H81A 120.1
C81 C82 C77 119.7(5)
C81 C82 C74 131.9(5)
C77 C82 C74 108.2(5)
C88 C83 C84 117.8(6)
C88 C83 C76 120.1(6)
C84 C83 C76 122.0(6)
C85 C84 C83 119.9(7)
C85 C84 H84A 120.1
C83 C84 H84A 120.1
C86 C85 C84 121.5(7)
C86 C85 H85A 119.2
C84 C85 H85A 119.2
C85 C86 C87 120.0(6)
C85 C86 H86A 120.0
C87 C86 H86A 120.0
C88 C87 C86 119.8(7)
C88 C87 H87A 120.1
C86 C87 H87A 120.1
C87 C88 C83 120.9(7)
C87 C88 H88A 119.6
C83 C88 H88A 119.6
O52 P51 O53 97.7(3)
O52 P51 O51 99.4(2)
O53 P51 O51 103.2(2)
O52 P51 Ru51 115.50(17)
O53 P51 Ru51 119.57(19)
O51 P51 Ru51 117.77(18)
C89 O51 P51 121.4(5)
C90 C89 O51 110.1(8)
C90 C89 H89A 109.6
O51 C89 H89A 109.6
C90 C89 H89B 109.6
O51 C89 H89B 109.6
H89A C89 H89B 108.2
C89 C90 H90A 109.5
C89 C90 H90B 109.5
H90A C90 H90B 109.5
C89 C90 H90C 109.5
H90A C90 H90C 109.5
H90B C90 H90C 109.5
C91 O52 P51 120.1(4)
O52 C91 C92 108.6(6)
O52 C91 H91A 110.0
C92 C91 H91A 110.0
O52 C91 H91B 110.0
C92 C91 H91B 110.0
H91A C91 H91B 108.4
C91 C92 H92A 109.5
C91 C92 H92B 109.5
H92A C92 H92B 109.5
C91 C92 H92C 109.5
H92A C92 H92C 109.5
H92B C92 H92C 109.5
C93 O53 P51 126.6(5)
C94 C93 O53 112.3(10)
C94 C93 H93A 109.1
O53 C93 H93A 109.1
C94 C93 H93B 109.1
O53 C93 H93B 109.1
H93A C93 H93B 107.9
C93 C94 H94A 109.5
C93 C94 H94B 109.5
H94A C94 H94B 109.5
C93 C94 H94C 109.5
H94A C94 H94C 109.5
H94B C94 H94C 109.5

loop_
_geom_bond_atom_site_label_1
_geom_bond_atom_site_label_2
_geom_bond_distance
Ru1 C24 1.871(6)
Ru1 C1 2.063(6)
Ru1 P1 2.2273(17)
Ru1 Cl1 2.3899(15)
Ru1 Cl2 2.3972(15)
C1 N5 1.342(8)
C1 N2 1.353(7)
N2 C6 1.458(8)
N2 C3 1.480(7)
C3 C4 1.534(8)
C3 H3A 0.9900
C3 H3B 0.9900
C4 N5 1.478(7)
C4 H4A 0.9900
C4 H4B 0.9900
N5 C15 1.447(7)
C6 C7 1.387(9)
C6 C11 1.412(8)
C7 C8 1.403(9)
C7 C12 1.502(8)
C8 C9 1.393(9)
C8 H8A 0.9500
C9 C10 1.375(10)
C9 C13 1.521(10)
C10 C11 1.409(9)
C10 H10A 0.9500
C11 C14 1.500(9)
C12 H12A 0.9800
C12 H12B 0.9800
C12 H12C 0.9800
C13 H13A 0.9800
C13 H13B 0.9800
C13 H13C 0.9800
C14 H14A 0.9800
C14 H14B 0.9800
C14 H14C 0.9800
C15 C20 1.398(8)
C15 C16 1.401(9)
C16 C17 1.391(9)
C16 C21 1.513(8)
C17 C18 1.391(9)
C17 H17A 0.9500
C18 C19 1.375(10)
C18 C22 1.513(9)
C19 C20 1.417(9)
C19 H19A 0.9500
C20 C23 1.489(9)
C21 H21A 0.9800
C21 H21B 0.9800
C21 H21C 0.9800
C22 H22A 0.9800
C22 H22B 0.9800
C22 H22C 0.9800
C23 H23A 0.9800
C23 H23B 0.9800
C23 H23C 0.9800
C24 C25 1.468(8)
C24 C32 1.500(8)
C25 C26 1.356(8)
C25 H25A 0.9500
C26 C33 1.481(8)
C26 C27 1.483(8)
C27 C28 1.386(9)
C27 C32 1.411(8)
C28 C29 1.405(8)
C28 H28A 0.9500
C29 C30 1.378(8)
C29 H29A 0.9500
C30 C31 1.404(9)
C30 H30A 0.9500
C31 C32 1.391(8)
C31 H31A 0.9500
C33 C38 1.386(10)
C33 C34 1.402(10)
C34 C35 1.403(9)
C34 H34A 0.9500
C35 C36 1.388(11)
C35 H35A 0.9500
C36 C37 1.388(11)
C36 H36A 0.9500
C37 C38 1.384(9)
C37 H37A 0.9500
C38 H38A 0.9500
P1 O1 1.597(4)
P1 O2 1.600(5)
P1 O3 1.601(4)
O1 C39 1.458(8)
C39 C40 1.462(10)
C39 H39A 0.9900
C39 H39B 0.9900
C40 H40A 0.9800
C40 H40B 0.9800
C40 H40C 0.9800
O2 C41 1.464(7)
C41 C42 1.501(12)
C41 H41A 0.9900
C41 H41B 0.9900
C42 H42A 0.9800
C42 H42B 0.9800
C42 H42C 0.9800
O3 C43 1.449(8)
C43 C44 1.484(9)
C43 H43A 0.9900
C43 H43B 0.9900
C44 H44A 0.9800
C44 H44B 0.9800
C44 H44C 0.9800
Ru51 C74 1.875(6)
Ru51 C51 2.059(6)
Ru51 P51 2.2315(17)
Ru51 Cl51 2.3933(16)
Ru51 Cl52 2.3966(15)
N51 C51 1.362(7)
N51 C56 1.445(7)
N51 C53 1.477(7)
C51 N55 1.353(8)
C53 C54 1.532(9)
C53 H53A 0.9900
C53 H53B 0.9900
C54 N55 1.474(7)
C54 H54A 0.9900
C54 H54B 0.9900
N55 C65 1.443(7)
C56 C61 1.398(8)
C56 C57 1.409(9)
C57 C58 1.382(9)
C57 C62 1.518(8)
C58 C59 1.407(9)
C58 H58A 0.9500
C59 C60 1.388(10)
C59 C63 1.507(10)
C60 C61 1.397(9)
C60 H60A 0.9500
C61 C64 1.518(9)
C62 H62A 0.9800
C62 H62B 0.9800
C62 H62C 0.9800
C63 H63A 0.9800
C63 H63B 0.9800
C63 H63C 0.9800
C64 H64A 0.9800
C64 H64B 0.9800
C64 H64C 0.9800
C65 C66 1.380(9)
C65 C70 1.419(8)
C66 C67 1.399(9)
C66 C71 1.502(8)
C67 C68 1.395(9)
C67 H67A 0.9500
C68 C69 1.383(10)
C68 C72 1.525(9)
C69 C70 1.395(8)
C69 H69A 0.9500
C70 C73 1.500(9)
C71 H71A 0.9800
C71 H71B 0.9800
C71 H71C 0.9800
C72 H72A 0.9800
C72 H72B 0.9800
C72 H72C 0.9800
C73 H73A 0.9800
C73 H73B 0.9800
C73 H73C 0.9800
C74 C75 1.462(7)
C74 C82 1.497(8)
C75 C76 1.362(8)
C75 H75A 0.9500
C76 C83 1.470(8)
C76 C77 1.497(8)
C77 C78 1.389(9)
C77 C82 1.417(8)
C78 C79 1.405(9)
C78 H78A 0.9500
C79 C80 1.403(8)
C79 H79A 0.9500
C80 C81 1.387(9)
C80 H80A 0.9500
C81 C82 1.393(8)
C81 H81A 0.9500
C83 C88 1.400(10)
C83 C84 1.410(9)
C84 C85 1.405(8)
C84 H84A 0.9500
C85 C86 1.335(11)
C85 H85A 0.9500
C86 C87 1.403(11)
C86 H86A 0.9500
C87 C88 1.391(9)
C87 H87A 0.9500
C88 H88A 0.9500
P51 O52 1.599(4)
P51 O53 1.599(4)
P51 O51 1.601(4)
O51 C89 1.464(8)
C89 C90 1.422(13)
C89 H89A 0.9900
C89 H89B 0.9900
C90 H90A 0.9800
C90 H90B 0.9800
C90 H90C 0.9800
O52 C91 1.450(7)
C91 C92 1.504(10)
C91 H91A 0.9900
C91 H91B 0.9900
C92 H92A 0.9800
C92 H92B 0.9800
C92 H92C 0.9800
O53 C93 1.434(9)
C93 C94 1.383(17)
C93 H93A 0.9900
C93 H93B 0.9900
C94 H94A 0.9800
C94 H94B 0.9800
C94 H94C 0.9800

loop_
_geom_torsion_atom_site_label_1
_geom_torsion_atom_site_label_2
_geom_torsion_atom_site_label_3
_geom_torsion_atom_site_label_4
_geom_torsion
C24 Ru1 C1 N5 -19.2(5)
P1 Ru1 C1 N5 -110.7(5)
Cl1 Ru1 C1 N5 141.3(4)
Cl2 Ru1 C1 N5 85.3(5)
C24 Ru1 C1 N2 177.1(5)
P1 Ru1 C1 N2 85.7(4)
Cl1 Ru1 C1 N2 -22.4(8)
Cl2 Ru1 C1 N2 -78.4(4)
N5 C1 N2 C6 163.9(5)
Ru1 C1 N2 C6 -29.1(8)
N5 C1 N2 C3 -6.0(6)
Ru1 C1 N2 C3 161.0(4)
C1 N2 C3 C4 6.7(6)
C6 N2 C3 C4 -164.6(5)
N2 C3 C4 N5 -4.6(6)
N2 C1 N5 C15 -170.3(5)
Ru1 C1 N5 C15 24.5(8)
N2 C1 N5 C4 2.6(6)
Ru1 C1 N5 C4 -162.7(4)
C3 C4 N5 C1 1.6(6)
C3 C4 N5 C15 175.5(5)
C1 N2 C6 C7 -84.6(7)
C3 N2 C6 C7 85.2(6)
C1 N2 C6 C11 104.3(7)
C3 N2 C6 C11 -86.0(6)
C11 C6 C7 C8 -2.9(9)
N2 C6 C7 C8 -173.9(5)
C11 C6 C7 C12 174.8(6)
N2 C6 C7 C12 3.9(8)
C6 C7 C8 C9 0.1(10)
C12 C7 C8 C9 -177.7(6)
C7 C8 C9 C10 1.4(11)
C7 C8 C9 C13 179.2(7)
C8 C9 C10 C11 0.0(11)
C13 C9 C10 C11 -177.9(7)
C9 C10 C11 C6 -2.7(10)
C9 C10 C11 C14 174.3(6)
C7 C6 C11 C10 4.2(9)
N2 C6 C11 C10 175.0(5)
C7 C6 C11 C14 -172.6(6)
N2 C6 C11 C14 -1.8(9)
C1 N5 C15 C20 92.6(7)
C4 N5 C15 C20 -80.1(7)
C1 N5 C15 C16 -97.6(7)
C4 N5 C15 C16 89.7(6)
C20 C15 C16 C17 -3.2(9)
N5 C15 C16 C17 -172.6(5)
C20 C15 C16 C21 176.7(6)
N5 C15 C16 C21 7.3(9)
C15 C16 C17 C18 1.1(9)
C21 C16 C17 C18 -178.8(6)
C16 C17 C18 C19 0.1(10)
C16 C17 C18 C22 177.9(6)
C17 C18 C19 C20 0.8(9)
C22 C18 C19 C20 -177.0(6)
C16 C15 C20 C19 4.1(9)
N5 C15 C20 C19 173.7(5)
C16 C15 C20 C23 -176.1(6)
N5 C15 C20 C23 -6.5(8)
C18 C19 C20 C15 -2.9(9)
C18 C19 C20 C23 177.3(6)
C1 Ru1 C24 C25 -65.3(6)
P1 Ru1 C24 C25 33.4(6)
Cl1 Ru1 C24 C25 121.7(5)
Cl2 Ru1 C24 C25 -149.0(5)
C1 Ru1 C24 C32 121.2(4)
P1 Ru1 C24 C32 -140.1(4)
Cl1 Ru1 C24 C32 -51.8(4)
Cl2 Ru1 C24 C32 37.5(5)
C32 C24 C25 C26 -0.1(6)
Ru1 C24 C25 C26 -174.5(5)
C24 C25 C26 C33 177.0(5)
C24 C25 C26 C27 0.8(7)
C25 C26 C27 C28 176.3(6)
C33 C26 C27 C28 0.2(10)
C25 C26 C27 C32 -1.2(7)
C33 C26 C27 C32 -177.3(6)
C32 C27 C28 C29 0.5(9)
C26 C27 C28 C29 -176.8(6)
C27 C28 C29 C30 0.2(9)
C28 C29 C30 C31 1.4(9)
C29 C30 C31 C32 -3.7(9)
C30 C31 C32 C27 4.3(9)
C30 C31 C32 C24 176.7(6)
C28 C27 C32 C31 -2.8(9)
C26 C27 C32 C31 175.0(5)
C28 C27 C32 C24 -176.7(5)
C26 C27 C32 C24 1.1(6)
C25 C24 C32 C31 -173.7(6)
Ru1 C24 C32 C31 1.5(8)
C25 C24 C32 C27 -0.6(6)
Ru1 C24 C32 C27 174.5(4)
C25 C26 C33 C38 -26.7(9)
C27 C26 C33 C38 148.7(6)
C25 C26 C33 C34 152.6(6)
C27 C26 C33 C34 -32.0(9)
C38 C33 C34 C35 -1.2(10)
C26 C33 C34 C35 179.5(6)
C33 C34 C35 C36 2.3(10)
C34 C35 C36 C37 -1.6(11)
C35 C36 C37 C38 -0.2(11)
C36 C37 C38 C33 1.4(11)
C34 C33 C38 C37 -0.7(10)
C26 C33 C38 C37 178.7(6)
C24 Ru1 P1 O1 -61.1(3)
C1 Ru1 P1 O1 37.2(2)
Cl1 Ru1 P1 O1 -162.60(19)
Cl2 Ru1 P1 O1 127.5(3)
C24 Ru1 P1 O2 -178.1(2)
C1 Ru1 P1 O2 -79.8(2)
Cl1 Ru1 P1 O2 80.44(19)
Cl2 Ru1 P1 O2 10.6(3)
C24 Ru1 P1 O3 64.7(3)
C1 Ru1 P1 O3 163.0(3)
Cl1 Ru1 P1 O3 -36.8(2)
Cl2 Ru1 P1 O3 -106.7(3)
O2 P1 O1 C39 -50.8(5)
O3 P1 O1 C39 49.7(5)
Ru1 P1 O1 C39 -177.0(4)
P1 O1 C39 C40 -137.1(6)
O1 P1 O2 C41 177.0(4)
O3 P1 O2 C41 71.9(5)
Ru1 P1 O2 C41 -56.5(5)
P1 O2 C41 C42 -148.6(6)
O1 P1 O3 C43 93.4(5)
O2 P1 O3 C43 -165.2(4)
Ru1 P1 O3 C43 -38.6(5)
P1 O3 C43 C44 160.3(4)
C56 N51 C51 N55 165.3(5)
C53 N51 C51 N55 -1.9(7)
C56 N51 C51 Ru51 -31.7(7)
C53 N51 C51 Ru51 161.1(4)
C74 Ru51 C51 N55 -21.1(5)
P51 Ru51 C51 N55 -112.9(5)
Cl51 Ru51 C51 N55 139.1(4)
Cl52 Ru51 C51 N55 83.3(5)
C74 Ru51 C51 N51 -179.8(4)
P51 Ru51 C51 N51 88.5(4)
Cl51 Ru51 C51 N51 -19.6(8)
Cl52 Ru51 C51 N51 -75.3(4)
C51 N51 C53 C54 2.5(7)
C56 N51 C53 C54 -166.4(5)
N51 C53 C54 N55 -2.1(6)
N51 C51 N55 C65 -170.9(5)
Ru51 C51 N55 C65 28.3(9)
N51 C51 N55 C54 0.3(6)
Ru51 C51 N55 C54 -160.5(4)
C53 C54 N55 C51 1.2(7)
C53 C54 N55 C65 173.9(5)
C51 N51 C56 C61 107.4(7)
C53 N51 C56 C61 -85.6(7)
C51 N51 C56 C57 -81.9(7)
C53 N51 C56 C57 85.0(6)
C61 C56 C57 C58 -1.7(9)
N51 C56 C57 C58 -172.4(5)
C61 C56 C57 C62 174.7(5)
N51 C56 C57 C62 3.9(8)
C56 C57 C58 C59 -0.7(10)
C62 C57 C58 C59 -177.0(6)
C57 C58 C59 C60 1.3(10)
C57 C58 C59 C63 179.4(6)
C58 C59 C60 C61 0.5(10)
C63 C59 C60 C61 -177.7(6)
C59 C60 C61 C56 -2.8(9)
C59 C60 C61 C64 173.5(6)
C57 C56 C61 C60 3.3(8)
N51 C56 C61 C60 173.9(5)
C57 C56 C61 C64 -172.8(5)
N51 C56 C61 C64 -2.3(8)
C51 N55 C65 C66 -97.7(8)
C54 N55 C65 C66 91.2(7)
C51 N55 C65 C70 89.1(7)
C54 N55 C65 C70 -82.0(7)
C70 C65 C66 C67 -0.9(9)
N55 C65 C66 C67 -173.9(5)
C70 C65 C66 C71 177.4(6)
N55 C65 C66 C71 4.4(9)
C65 C66 C67 C68 -0.6(9)
C71 C66 C67 C68 -179.0(6)
C66 C67 C68 C69 1.5(10)
C66 C67 C68 C72 178.2(6)
C67 C68 C69 C70 -0.9(10)
C72 C68 C69 C70 -177.6(6)
C68 C69 C70 C65 -0.5(9)
C68 C69 C70 C73 178.1(6)
C66 C65 C70 C69 1.4(9)
N55 C65 C70 C69 174.6(5)
C66 C65 C70 C73 -177.1(6)
N55 C65 C70 C73 -3.9(8)
C51 Ru51 C74 C75 -65.7(6)
P51 Ru51 C74 C75 32.5(5)
Cl51 Ru51 C74 C75 121.3(5)
Cl52 Ru51 C74 C75 -149.7(5)
C51 Ru51 C74 C82 122.2(4)
P51 Ru51 C74 C82 -139.6(4)
Cl51 Ru51 C74 C82 -50.8(5)
Cl52 Ru51 C74 C82 38.2(5)
C82 C74 C75 C76 0.8(7)
Ru51 C74 C75 C76 -172.3(5)
C74 C75 C76 C83 178.0(6)
C74 C75 C76 C77 -0.3(7)
C75 C76 C77 C78 175.2(6)
C83 C76 C77 C78 -3.1(11)
C75 C76 C77 C82 -0.3(7)
C83 C76 C77 C82 -178.6(6)
C82 C77 C78 C79 -2.2(9)
C76 C77 C78 C79 -177.3(6)
C77 C78 C79 C80 2.4(9)
C78 C79 C80 C81 -0.2(10)
C79 C80 C81 C82 -2.2(9)
C80 C81 C82 C77 2.4(9)
C80 C81 C82 C74 176.2(6)
C78 C77 C82 C81 -0.2(9)
C76 C77 C82 C81 176.0(5)
C78 C77 C82 C74 -175.3(5)
C76 C77 C82 C74 0.8(6)
C75 C74 C82 C81 -175.3(6)
Ru51 C74 C82 C81 -1.2(9)
C75 C74 C82 C77 -0.9(6)
Ru51 C74 C82 C77 173.1(4)
C75 C76 C83 C88 -28.1(10)
C77 C76 C83 C88 149.9(7)
C75 C76 C83 C84 152.4(6)
C77 C76 C83 C84 -29.6(9)
C88 C83 C84 C85 -1.1(10)
C76 C83 C84 C85 178.4(6)
C83 C84 C85 C86 2.2(11)
C84 C85 C86 C87 -1.3(12)
C85 C86 C87 C88 -0.6(13)
C86 C87 C88 C83 1.7(12)
C84 C83 C88 C87 -0.8(11)
C76 C83 C88 C87 179.7(7)
C74 Ru51 P51 O52 -179.3(3)
C51 Ru51 P51 O52 -81.1(2)
Cl51 Ru51 P51 O52 79.3(2)
Cl52 Ru51 P51 O52 8.5(3)
C74 Ru51 P51 O53 64.4(3)
C51 Ru51 P51 O53 162.7(3)
Cl51 Ru51 P51 O53 -36.9(2)
Cl52 Ru51 P51 O53 -107.7(3)
C74 Ru51 P51 O51 -62.2(3)
C51 Ru51 P51 O51 36.1(2)
Cl51 Ru51 P51 O51 -163.48(19)
Cl52 Ru51 P51 O51 125.7(3)
O52 P51 O51 C89 -50.8(6)
O53 P51 O51 C89 49.5(6)
Ru51 P51 O51 C89 -176.3(5)
P51 O51 C89 C90 -172.5(10)
O53 P51 O52 C91 79.9(5)
O51 P51 O52 C91 -175.3(4)
Ru51 P51 O52 C91 -48.2(5)
P51 O52 C91 C92 -161.9(4)
O52 P51 O53 C93 -160.0(7)
O51 P51 O53 C93 98.3(7)
Ru51 P51 O53 C93 -34.8(7)
P51 O53 C93 C94 167.9(8)
